data_1530690
loop_
_publ_author_name
'Martinot, Theodore A.'
'Austad, Brian C.'
'C\^ot\'e, Alexandre'
'Depew, Kristopher M.'
'Genov, Daniel'
'Grenier, Louis'
'Helble, Joseph'
'Lescarbeau, Andre'
'Nair, Somarajan'
'Trudeau, Martin'
'White, Priscilla'
'Yu, Lin-Chen'

_publ_section_title
;
 A Design of Experiments Approach to a Robust Final Deprotection and
 Reactive Crystallization of IPI-926, A Novel Hedgehog Pathway Inhibitor
;
_journal_issue 11
_journal_name_full 'Organic Process Research &amp; Development'
_journal_page_first 1693
_journal_paper_doi 10.1021/acs.oprd.5b00214
_journal_volume 19
_journal_year 2015
_chemical_absolute_configuration ad
_chemical_formula_moiety '4(C35 H53 Br N2 O5 S2), 2(C6 H14), H2 O '
_chemical_formula_sum 'C38 H60.5 Br N2 O5.25 S2'
_chemical_formula_weight 773.41
_space_group_IT_number 4
_symmetry_cell_setting monoclinic
_symmetry_Int_Tables_number 4
_symmetry_space_group_name_Hall 'P 2yb'
_symmetry_space_group_name_H-M 'P 1 21 1'
_atom_sites_solution_hydrogens geom
_atom_sites_solution_primary direct
_atom_sites_solution_secondary difmap
_audit_creation_method SHELXL-97
_cell_angle_alpha 90.00
_cell_angle_beta 92.3600(10)
_cell_angle_gamma 90.00
_cell_formula_units_Z 4
_cell_length_a 7.3780(5)
_cell_length_b 14.3067(10)
_cell_length_c 36.570(3)
_cell_measurement_reflns_used 5928
_cell_measurement_temperature 173(2)
_cell_measurement_theta_max 23.03
_cell_measurement_theta_min 2.65
_cell_volume 3856.9(5)
_computing_cell_refinement 'APEX2 (BRUKER, V2008.5-0, 2006)'
_computing_data_collection 'COSMO (BRUKER, V1.58, 2006)'
_computing_data_reduction 'SAINT (BRUKER, V7.34A, 2006)'
_computing_molecular_graphics 'SHELXTL (Sheldrick, Acta Cryst. A64 2008, 112-122)'
_computing_publication_material 'SHELXTL (Sheldrick, Acta Cryst. A64 2008, 112-122)'
_computing_structure_refinement 'SHELXL (Sheldrick, Acta Cryst. A64 2008, 112-122)'
_computing_structure_solution 'SHELXS (Sheldrick, Acta Cryst. A64 2008, 112-122)'
_diffrn_ambient_temperature 173(2)
_diffrn_detector_area_resol_mean 836.6
_diffrn_measured_fraction_theta_full 0.997
_diffrn_measured_fraction_theta_max 0.997
_diffrn_measurement_device_type 'Bruker APEX-II CCD'
_diffrn_measurement_method '\w,and/f 0.5 deg'
_diffrn_radiation_monochromator graphite
_diffrn_radiation_probe x-ray
_diffrn_radiation_type MoK\a
_diffrn_radiation_wavelength 0.71073
_diffrn_reflns_av_R_equivalents 0.0686
_diffrn_reflns_av_sigmaI/netI 0.1211
_diffrn_reflns_limit_h_max 8
_diffrn_reflns_limit_h_min -8
_diffrn_reflns_limit_k_max 17
_diffrn_reflns_limit_k_min -17
_diffrn_reflns_limit_l_max 43
_diffrn_reflns_limit_l_min -44
_diffrn_reflns_number 28115
_diffrn_reflns_theta_full 25.36
_diffrn_reflns_theta_max 25.36
_diffrn_reflns_theta_min 1.53
_diffrn_source 'fine-focus sealed tube'
_diffrn_standards_number 0
_exptl_absorpt_coefficient_mu 1.218
_exptl_absorpt_correction_T_max 0.9003
_exptl_absorpt_correction_T_min 0.6914
_exptl_absorpt_correction_type multi-scan
_exptl_absorpt_process_details SADABS
_exptl_crystal_colour colourless
_exptl_crystal_density_diffrn 1.332
_exptl_crystal_density_method 'not measured'
_exptl_crystal_description plate
_exptl_crystal_F_000 1646
_exptl_crystal_size_max 0.33
_exptl_crystal_size_mid 0.21
_exptl_crystal_size_min 0.09
_refine_diff_density_max 0.808
_refine_diff_density_min -0.509
_refine_diff_density_rms 0.093
_refine_ls_abs_structure_details 'Flack H D (1983), Acta Cryst. A39, 876-881'
_refine_ls_abs_structure_Flack -0.019(11)
_refine_ls_extinction_method none
_refine_ls_goodness_of_fit_ref 0.981
_refine_ls_hydrogen_treatment constr
_refine_ls_matrix_type full
_refine_ls_number_parameters 849
_refine_ls_number_reflns 13835
_refine_ls_number_restraints 18
_refine_ls_restrained_S_all 1.018
_refine_ls_R_factor_all 0.1177
_refine_ls_R_factor_gt 0.0678
_refine_ls_shift/su_max 0.001
_refine_ls_shift/su_mean 0.000
_refine_ls_structure_factor_coef Fsqd
_refine_ls_weighting_details 'calc w=1/[\s^2^(Fo^2^)+(0.0966P)^2^+0.0000P] where P=(Fo^2^+2Fc^2^)/3'
_refine_ls_weighting_scheme calc
_refine_ls_wR_factor_gt 0.1592
_refine_ls_wR_factor_ref 0.1880
_reflns_number_gt 8649
_reflns_number_total 13835
_reflns_threshold_expression >2sigma(I)
_cod_data_source_file op5b00214_si_002.cif
_cod_data_source_block ip209_0m
_cod_depositor_comments
;
The following automatic conversions were performed:

'_exptl_absorpt_correction_type' value 'Multi-scan' changed to
'multi-scan' according to
/usr/data/users/saulius/crontab/automatic-downloads/rss-feeds/ACS/lib/dictionaries/cif_core.dic
dictionary named 'cif_core.dic' version 2.4.2 from 2011-04-26.

Automatic conversion script
Id: cif_fix_values 3271 2015-04-21 07:52:19Z andrius 

 Adding full bibliography for 1530688--1530690.cif.
;
_cod_original_cell_volume 3856.8(5)
_cod_original_sg_symbol_H-M 'P 21'
_cod_original_formula_sum 'C38 H60.50 Br N2 O5.25 S2'
_cod_database_code 1530690
_contact_crystallographer_name 'Richard Staples'
_contact_crystallographer_email xraystaples@chemistry.msu.com

loop_
_symmetry_equiv_pos_as_xyz
'x, y, z'
'-x, y+1/2, -z'

loop_
_atom_site_label
_atom_site_type_symbol
_atom_site_fract_x
_atom_site_fract_y
_atom_site_fract_z
_atom_site_U_iso_or_equiv
_atom_site_adp_type
_atom_site_occupancy
_atom_site_symmetry_multiplicity
_atom_site_calc_flag
_atom_site_refinement_flags
Br1A Br 0.28439(12) 0.50718(6) 1.03897(2) 0.0466(3) Uani 1 1 d .
S1A S 0.8525(3) 0.29414(13) 1.14489(5) 0.0269(4) Uani 1 1 d .
S2A S 1.2317(4) 0.4047(2) 0.73749(8) 0.0702(9) Uani 1 1 d .
O1A O 0.8674(7) 0.0898(3) 1.03566(13) 0.0314(13) Uani 1 1 d .
O2A O 1.0295(7) 0.3298(4) 1.13797(13) 0.0286(12) Uani 1 1 d .
O3A O 0.7964(7) 0.2873(4) 1.18195(13) 0.0322(12) Uani 1 1 d .
O4A O 1.3478(13) 0.3252(6) 0.7361(2) 0.112(4) Uani 1 1 d .
O5A O 1.2909(11) 0.4963(7) 0.7275(2) 0.102(3) Uani 1 1 d .
N1A N 0.8342(8) 0.1890(4) 1.12685(15) 0.0236(14) Uani 1 1 d .
N2A N 1.1555(10) 0.4128(5) 0.77834(18) 0.0451(19) Uani 1 1 d .
H2A H 1.1518 0.4673 0.7894 0.054 Uiso 1 1 calc R
C1A C 0.9598(10) 0.1788(5) 1.0273(2) 0.0266(18) Uani 1 1 d .
C2A C 0.8150(10) 0.2356(5) 1.0053(2) 0.0271(18) Uani 1 1 d .
H2A1 H 0.7116 0.2454 1.0213 0.033 Uiso 1 1 calc R
H2A2 H 0.7702 0.1961 0.9846 0.033 Uiso 1 1 calc R
C3A C 0.8666(11) 0.3324(5) 0.9894(2) 0.0310(19) Uani 1 1 d .
H3A H 0.9358 0.3676 1.0090 0.037 Uiso 1 1 calc R
C4A C 0.9784(10) 0.3341(5) 0.9551(2) 0.0273(18) Uani 1 1 d .
H4A H 0.9983 0.4015 0.9493 0.033 Uiso 1 1 calc R
C5A C 0.8783(9) 0.2911(6) 0.92103(19) 0.0294(18) Uani 1 1 d .
H5A1 H 0.8127 0.2334 0.9275 0.035 Uiso 1 1 calc R
H5A2 H 0.7910 0.3361 0.9096 0.035 Uiso 1 1 calc R
C6A C 1.0307(10) 0.2698(5) 0.89576(19) 0.0274(17) Uani 1 1 d .
H6A H 1.0811 0.3311 0.8879 0.033 Uiso 1 1 calc R
C7A C 0.9923(11) 0.2119(5) 0.86115(19) 0.0274(18) Uani 1 1 d .
C8A C 0.8531(11) 0.2619(5) 0.8348(2) 0.0326(19) Uani 1 1 d .
H8A1 H 0.8142 0.2172 0.8153 0.039 Uiso 1 1 calc R
H8A2 H 0.7447 0.2777 0.8486 0.039 Uiso 1 1 calc R
C9A C 0.9184(11) 0.3483(6) 0.8171(2) 0.036(2) Uani 1 1 d .
H9A1 H 0.9437 0.3969 0.8359 0.043 Uiso 1 1 calc R
H9A2 H 0.8236 0.3725 0.7996 0.043 Uiso 1 1 calc R
C10A C 1.0922(11) 0.3270(6) 0.7968(2) 0.035(2) Uani 1 1 d .
H10A H 1.0628 0.2789 0.7777 0.042 Uiso 1 1 calc R
C11A C 1.2365(10) 0.2878(6) 0.82290(19) 0.0320(18) Uani 1 1 d .
H11A H 1.2688 0.3353 0.8417 0.038 Uiso 1 1 calc R
H11B H 1.3466 0.2740 0.8093 0.038 Uiso 1 1 calc R
C12A C 1.1742(10) 0.1992(5) 0.8415(2) 0.0286(18) Uani 1 1 d .
H12A H 1.1517 0.1515 0.8219 0.034 Uiso 1 1 calc R
C13A C 1.3270(11) 0.1598(6) 0.86763(19) 0.0314(19) Uani 1 1 d .
H13A H 1.2986 0.0939 0.8735 0.038 Uiso 1 1 calc R
H13B H 1.4426 0.1603 0.8548 0.038 Uiso 1 1 calc R
C14A C 1.3521(10) 0.2151(5) 0.9035(2) 0.0289(18) Uani 1 1 d .
H14A H 1.4394 0.1822 0.9203 0.035 Uiso 1 1 calc R
H14B H 1.4019 0.2778 0.8984 0.035 Uiso 1 1 calc R
C15A C 1.1722(10) 0.2252(5) 0.92153(19) 0.0268(18) Uani 1 1 d .
H15A H 1.1287 0.1613 0.9280 0.032 Uiso 1 1 calc R
C16A C 1.1706(9) 0.2872(5) 0.95675(18) 0.0248(16) Uani 1 1 d .
H16A H 1.2600 0.3386 0.9531 0.030 Uiso 1 1 calc R
C17A C 1.2327(10) 0.2370(5) 0.9921(2) 0.0301(19) Uani 1 1 d .
H17C H 1.3583 0.2147 0.9891 0.036 Uiso 1 1 calc R
H17D H 1.2372 0.2837 1.0121 0.036 Uiso 1 1 calc R
C18A C 1.1212(10) 0.1554(5) 1.0042(2) 0.0269(18) Uani 1 1 d .
H18A H 1.2020 0.1123 1.0183 0.032 Uiso 1 1 calc R
H18B H 1.0755 0.1215 0.9821 0.032 Uiso 1 1 calc R
C19A C 0.6846(11) 0.3862(5) 0.9807(2) 0.0338(19) Uani 1 1 d .
H19D H 0.7109 0.4460 0.9690 0.051 Uiso 1 1 calc R
H19E H 0.6232 0.3977 1.0036 0.051 Uiso 1 1 calc R
H19F H 0.6060 0.3485 0.9643 0.051 Uiso 1 1 calc R
C20A C 0.9123(11) 0.1161(5) 0.8697(2) 0.036(2) Uani 1 1 d .
H20A H 0.7854 0.1234 0.8761 0.054 Uiso 1 1 calc R
H20B H 0.9816 0.0879 0.8903 0.054 Uiso 1 1 calc R
H20C H 0.9188 0.0756 0.8482 0.054 Uiso 1 1 calc R
C21A C 1.0044(9) 0.2206(5) 1.06586(19) 0.0238(17) Uani 1 1 d .
H21A H 1.0006 0.2905 1.0648 0.029 Uiso 1 1 calc R
C22A C 0.8430(10) 0.1835(5) 1.08653(18) 0.0236(17) Uani 1 1 d .
H22A H 0.7319 0.2151 1.0759 0.028 Uiso 1 1 calc R
C23A C 0.8362(10) 0.0834(5) 1.07382(19) 0.0252(17) Uani 1 1 d .
H23A H 0.9408 0.0494 1.0859 0.030 Uiso 1 1 calc R
C24A C 0.6678(10) 0.0342(5) 1.0828(2) 0.0310(19) Uani 1 1 d .
H24C H 0.6704 -0.0312 1.0740 0.037 Uiso 1 1 calc R
H24D H 0.5608 0.0659 1.0713 0.037 Uiso 1 1 calc R
C25A C 0.6594(11) 0.0367(5) 1.1251(2) 0.0285(18) Uani 1 1 d .
H25A H 0.7659 0.0013 1.1357 0.034 Uiso 1 1 calc R
C26A C 0.6713(10) 0.1371(5) 1.1389(2) 0.0288(18) Uani 1 1 d .
H26C H 0.5609 0.1711 1.1301 0.035 Uiso 1 1 calc R
H26D H 0.6729 0.1365 1.1660 0.035 Uiso 1 1 calc R
C27A C 1.1906(10) 0.1872(6) 1.0834(2) 0.0311(19) Uani 1 1 d .
H27D H 1.2079 0.2141 1.1079 0.047 Uiso 1 1 calc R
H27E H 1.2891 0.2076 1.0681 0.047 Uiso 1 1 calc R
H27F H 1.1912 0.1188 1.0851 0.047 Uiso 1 1 calc R
C28A C 0.4880(10) -0.0083(6) 1.1382(2) 0.0355(19) Uani 1 1 d .
H28A H 0.4888 -0.0062 1.1650 0.053 Uiso 1 1 calc R
H28B H 0.4823 -0.0735 1.1301 0.053 Uiso 1 1 calc R
H28C H 0.3820 0.0256 1.1281 0.053 Uiso 1 1 calc R
C29A C 1.0457(19) 0.3790(9) 0.7077(3) 0.089(4) Uani 1 1 d .
H29A H 0.9709 0.4352 0.7041 0.133 Uiso 1 1 calc R
H29B H 0.9730 0.3293 0.7183 0.133 Uiso 1 1 calc R
H29C H 1.0894 0.3583 0.6841 0.133 Uiso 1 1 calc R
C30A C 0.6958(10) 0.3647(5) 1.11972(19) 0.0235(17) Uani 1 1 d .
C31A C 0.7564(10) 0.4199(5) 1.0913(2) 0.0284(18) Uani 1 1 d .
H31A H 0.8827 0.4255 1.0878 0.034 Uiso 1 1 calc R
C32A C 0.6329(11) 0.4669(5) 1.0682(2) 0.0322(19) Uani 1 1 d .
H32A H 0.6733 0.5052 1.0489 0.039 Uiso 1 1 calc R
C33A C 0.4513(11) 0.4564(5) 1.0738(2) 0.0299(18) Uani 1 1 d .
C34A C 0.3905(11) 0.4059(5) 1.1032(2) 0.0307(18) Uani 1 1 d .
H34A H 0.2644 0.4027 1.1074 0.037 Uiso 1 1 calc R
C35A C 0.5123(10) 0.3605(5) 1.1264(2) 0.0288(18) Uani 1 1 d .
H35A H 0.4714 0.3266 1.1468 0.035 Uiso 1 1 calc R
Br1B Br -0.52168(12) -0.00862(7) 0.52147(3) 0.0552(3) Uani 1 1 d .
S1B S 0.1004(3) 0.29409(16) 0.49581(6) 0.0360(5) Uani 1 1 d .
S2B S 0.8012(4) -0.35191(16) 0.78743(7) 0.0489(6) Uani 1 1 d .
O1B O 0.2406(8) 0.3301(4) 0.62937(14) 0.0409(14) Uani 1 1 d .
O2B O 0.2670(8) 0.2452(4) 0.49386(15) 0.0425(15) Uani 1 1 d .
O3B O 0.0397(8) 0.3534(4) 0.46582(15) 0.0468(16) Uani 1 1 d .
O4B O 0.9652(10) -0.4058(5) 0.7930(2) 0.066(2) Uani 1 1 d .
O5B O 0.6904(9) -0.3359(4) 0.81785(18) 0.0587(18) Uani 1 1 d .
N1B N 0.1157(9) 0.3616(4) 0.53276(17) 0.0321(16) Uani 1 1 d .
N2B N 0.8623(10) -0.2537(5) 0.76940(19) 0.046(2) Uani 1 1 d .
H2B H 0.9572 -0.2524 0.7556 0.055 Uiso 1 1 calc R
C1B C 0.3396(11) 0.2488(5) 0.6170(2) 0.0295(18) Uani 1 1 d .
C2B C 0.2295(10) 0.1653(5) 0.6286(2) 0.0297(18) Uani 1 1 d .
H2B3 H 0.1069 0.1704 0.6166 0.036 Uiso 1 1 calc R
H2B4 H 0.2150 0.1695 0.6553 0.036 Uiso 1 1 calc R
C3B C 0.3056(11) 0.0665(5) 0.6200(2) 0.0316(19) Uani 1 1 d .
H3B H 0.3625 0.0706 0.5957 0.038 Uiso 1 1 calc R
C4B C 0.4476(10) 0.0283(6) 0.6468(2) 0.0331(19) Uani 1 1 d .
H4B H 0.4765 -0.0356 0.6377 0.040 Uiso 1 1 calc R
C5B C 0.3868(9) 0.0140(6) 0.68706(18) 0.0317(18) Uani 1 1 d .
H5B1 H 0.3109 0.0666 0.6951 0.038 Uiso 1 1 calc R
H5B2 H 0.3189 -0.0452 0.6896 0.038 Uiso 1 1 calc R
C6B C 0.5687(9) 0.0109(6) 0.70863(18) 0.0265(16) Uani 1 1 d .
H6B H 0.6292 -0.0485 0.7015 0.032 Uiso 1 1 calc R
C7B C 0.5724(9) 0.0122(6) 0.75090(18) 0.0300(17) Uani 1 1 d .
C8B C 0.4759(11) -0.0759(6) 0.7659(2) 0.034(2) Uani 1 1 d .
H8B1 H 0.4635 -0.0675 0.7926 0.041 Uiso 1 1 calc R
H8B2 H 0.3519 -0.0785 0.7545 0.041 Uiso 1 1 calc R
C9B C 0.5668(11) -0.1695(5) 0.7598(2) 0.0341(19) Uani 1 1 d .
H9B1 H 0.5673 -0.1832 0.7333 0.041 Uiso 1 1 calc R
H9B2 H 0.4983 -0.2197 0.7718 0.041 Uiso 1 1 calc R
C10B C 0.7617(11) -0.1668(6) 0.7758(2) 0.0332(19) Uani 1 1 d .
H10B H 0.7578 -0.1565 0.8028 0.040 Uiso 1 1 calc R
C11B C 0.8648(11) -0.0879(6) 0.7595(2) 0.037(2) Uani 1 1 d .
H11C H 0.8768 -0.0998 0.7330 0.044 Uiso 1 1 calc R
H11D H 0.9884 -0.0859 0.7711 0.044 Uiso 1 1 calc R
C12B C 0.7739(10) 0.0070(6) 0.76444(19) 0.0350(18) Uani 1 1 d .
H12B H 0.7756 0.0189 0.7914 0.042 Uiso 1 1 calc R
C13B C 0.8862(12) 0.0876(6) 0.7474(2) 0.039(2) Uani 1 1 d .
H13C H 0.8418 0.1484 0.7564 0.046 Uiso 1 1 calc R
H13D H 1.0150 0.0812 0.7557 0.046 Uiso 1 1 calc R
C14B C 0.8730(10) 0.0875(6) 0.7050(2) 0.0342(19) Uani 1 1 d .
H14C H 0.9363 0.1429 0.6955 0.041 Uiso 1 1 calc R
H14D H 0.9321 0.0308 0.6956 0.041 Uiso 1 1 calc R
C15B C 0.6760(10) 0.0894(5) 0.6922(2) 0.0301(18) Uani 1 1 d .
H15B H 0.6231 0.1498 0.7005 0.036 Uiso 1 1 calc R
C16B C 0.6345(10) 0.0805(6) 0.65059(19) 0.0314(19) Uani 1 1 d .
H16B H 0.7269 0.0363 0.6413 0.038 Uiso 1 1 calc R
C17B C 0.6545(11) 0.1712(6) 0.6288(2) 0.039(2) Uani 1 1 d .
H17A H 0.6413 0.1557 0.6025 0.046 Uiso 1 1 calc R
H17B H 0.7795 0.1947 0.6334 0.046 Uiso 1 1 calc R
C18B C 0.5223(12) 0.2516(6) 0.6365(2) 0.037(2) Uani 1 1 d .
H18C H 0.5034 0.2528 0.6632 0.044 Uiso 1 1 calc R
H18D H 0.5818 0.3111 0.6302 0.044 Uiso 1 1 calc R
C19B C 0.1459(11) -0.0052(6) 0.6158(2) 0.042(2) Uani 1 1 d .
H19A H 0.1951 -0.0682 0.6130 0.064 Uiso 1 1 calc R
H19B H 0.0691 0.0108 0.5942 0.064 Uiso 1 1 calc R
H19C H 0.0735 -0.0029 0.6377 0.064 Uiso 1 1 calc R
C20B C 0.4779(13) 0.0989(6) 0.7656(2) 0.045(2) Uani 1 1 d .
H20D H 0.5360 0.1553 0.7564 0.067 Uiso 1 1 calc R
H20E H 0.4876 0.0987 0.7924 0.067 Uiso 1 1 calc R
H20F H 0.3496 0.0983 0.7575 0.067 Uiso 1 1 calc R
C21B C 0.3406(10) 0.2600(6) 0.5737(2) 0.0318(19) Uani 1 1 d .
H21B H 0.3298 0.1973 0.5617 0.038 Uiso 1 1 calc R
C22B C 0.1628(11) 0.3144(5) 0.5679(2) 0.0320(19) Uani 1 1 d .
H22B H 0.0604 0.2721 0.5739 0.038 Uiso 1 1 calc R
C23B C 0.1864(11) 0.3860(6) 0.5984(2) 0.035(2) Uani 1 1 d .
H23B H 0.2881 0.4290 0.5927 0.042 Uiso 1 1 calc R
C24B C 0.0191(12) 0.4426(6) 0.6034(2) 0.040(2) Uani 1 1 d .
H24A H 0.0400 0.4891 0.6232 0.048 Uiso 1 1 calc R
H24B H -0.0829 0.4017 0.6099 0.048 Uiso 1 1 calc R
C25B C -0.0245(11) 0.4920(6) 0.5670(2) 0.0364(19) Uani 1 1 d .
H25B H 0.0817 0.5324 0.5616 0.044 Uiso 1 1 calc R
C26B C -0.0474(11) 0.4217(6) 0.5362(2) 0.035(2) Uani 1 1 d .
H26A H -0.1537 0.3817 0.5406 0.042 Uiso 1 1 calc R
H26B H -0.0717 0.4555 0.5129 0.042 Uiso 1 1 calc R
C27B C 0.5036(10) 0.3123(6) 0.5597(2) 0.039(2) Uani 1 1 d .
H27A H 0.4739 0.3368 0.5351 0.059 Uiso 1 1 calc R
H27B H 0.6071 0.2696 0.5586 0.059 Uiso 1 1 calc R
H27C H 0.5349 0.3642 0.5762 0.059 Uiso 1 1 calc R
C28B C -0.1923(12) 0.5561(6) 0.5689(3) 0.052(3) Uani 1 1 d .
H28D H -0.2068 0.5922 0.5462 0.078 Uiso 1 1 calc R
H28E H -0.1759 0.5990 0.5897 0.078 Uiso 1 1 calc R
H28F H -0.3007 0.5179 0.5721 0.078 Uiso 1 1 calc R
C29B C 0.672(2) -0.4036(9) 0.7524(3) 0.103(5) Uani 1 1 d .
H29D H 0.6160 -0.4606 0.7615 0.154 Uiso 1 1 calc R
H29E H 0.7503 -0.4193 0.7323 0.154 Uiso 1 1 calc R
H29F H 0.5776 -0.3600 0.7437 0.154 Uiso 1 1 calc R
C30B C -0.0702(12) 0.2087(6) 0.5023(2) 0.041(2) Uani 1 1 d .
C31B C -0.0332(11) 0.1334(6) 0.5255(2) 0.038(2) Uani 1 1 d .
H31B H 0.0834 0.1261 0.5372 0.046 Uiso 1 1 calc R
C32B C -0.1699(12) 0.0693(6) 0.5314(2) 0.040(2) Uani 1 1 d .
H32B H -0.1494 0.0192 0.5481 0.048 Uiso 1 1 calc R
C33B C -0.3371(13) 0.0784(6) 0.5128(2) 0.043(2) Uani 1 1 d .
C34B C -0.3703(11) 0.1507(6) 0.4885(2) 0.044(2) Uani 1 1 d .
H34B H -0.4835 0.1545 0.4752 0.052 Uiso 1 1 calc R
C35B C -0.2380(11) 0.2176(7) 0.4834(2) 0.045(2) Uani 1 1 d .
H35B H -0.2609 0.2689 0.4674 0.054 Uiso 1 1 calc R
O1S O 0.146(3) 0.7255(18) 0.6887(7) 0.166(10) Uiso 0.50 1 d PD
H1S H 0.0468 0.6910 0.6721 0.248 Uiso 0.50 1 d PRD
H2S H 0.1949 0.7151 0.7072 0.248 Uiso 0.50 1 d PRD
C1S C 0.525(3) 0.5269(14) 0.6544(6) 0.221(6) Uiso 1 1 d DU
H1SA H 0.4302 0.4789 0.6541 0.331 Uiso 1 1 calc R
H1SB H 0.5955 0.5242 0.6776 0.331 Uiso 1 1 calc R
H1SC H 0.6054 0.5158 0.6341 0.331 Uiso 1 1 calc R
C2S C 0.431(3) 0.6303(16) 0.6496(6) 0.231(5) Uiso 1 1 d DU
H2SA H 0.3456 0.6490 0.6688 0.278 Uiso 1 1 calc R
C3S C 0.600(3) 0.6934(14) 0.6455(6) 0.233(5) Uiso 1 1 d DU
H3SA H 0.7061 0.6537 0.6408 0.279 Uiso 1 1 calc R
H3SB H 0.6251 0.7273 0.6688 0.279 Uiso 1 1 calc R
C4S C 0.572(3) 0.7660(18) 0.6136(7) 0.232(5) Uiso 1 1 d DU
H4SA H 0.5534 0.7352 0.5895 0.279 Uiso 1 1 calc R
H4SB H 0.4707 0.8095 0.6178 0.279 Uiso 1 1 calc R
C5S C 0.769(3) 0.8182(16) 0.6177(7) 0.226(6) Uiso 1 1 d DU
H5SA H 0.7691 0.8734 0.6018 0.340 Uiso 1 1 calc R
H5SB H 0.8647 0.7750 0.6104 0.340 Uiso 1 1 calc R
H5SC H 0.7926 0.8373 0.6432 0.340 Uiso 1 1 calc R
C6S C 0.347(3) 0.6167(18) 0.6103(6) 0.225(6) Uiso 1 1 d DU
H6SA H 0.3061 0.6773 0.6005 0.338 Uiso 1 1 calc R
H6SB H 0.2435 0.5740 0.6111 0.338 Uiso 1 1 calc R
H6SC H 0.4385 0.5905 0.5946 0.338 Uiso 1 1 calc R

loop_
_atom_site_aniso_label
_atom_site_aniso_U_11
_atom_site_aniso_U_22
_atom_site_aniso_U_33
_atom_site_aniso_U_23
_atom_site_aniso_U_13
_atom_site_aniso_U_12
Br1A 0.0535(5) 0.0364(5) 0.0487(5) 0.0016(4) -0.0121(4) 0.0142(5)
S1A 0.0300(11) 0.0277(10) 0.0228(10) -0.0046(9) -0.0003(8) -0.0003(9)
S2A 0.094(2) 0.0618(18) 0.0577(18) 0.0309(15) 0.0408(16) 0.0244(17)
O1A 0.048(3) 0.027(3) 0.019(3) -0.001(2) 0.005(2) -0.008(3)
O2A 0.024(3) 0.032(3) 0.029(3) -0.005(2) -0.003(2) -0.005(2)
O3A 0.037(3) 0.039(3) 0.020(3) 0.002(3) 0.002(2) 0.000(3)
O4A 0.146(8) 0.108(7) 0.088(6) 0.048(5) 0.077(6) 0.070(6)
O5A 0.107(6) 0.104(7) 0.100(6) 0.055(6) 0.044(5) -0.008(6)
N1A 0.040(4) 0.018(3) 0.013(3) -0.002(2) 0.001(3) -0.003(3)
N2A 0.067(5) 0.027(4) 0.041(4) 0.013(3) 0.006(4) -0.007(4)
C1A 0.038(5) 0.010(4) 0.031(4) 0.001(3) -0.004(4) -0.009(3)
C2A 0.029(4) 0.030(4) 0.021(4) 0.001(3) -0.003(3) -0.002(3)
C3A 0.038(5) 0.024(4) 0.030(5) 0.006(4) -0.006(4) 0.006(4)
C4A 0.027(4) 0.028(4) 0.027(4) 0.001(3) 0.003(3) 0.002(3)
C5A 0.022(4) 0.043(5) 0.023(4) 0.005(4) 0.005(3) 0.006(4)
C6A 0.033(4) 0.021(4) 0.029(4) -0.004(3) 0.002(3) 0.001(3)
C7A 0.042(5) 0.021(4) 0.020(4) 0.002(3) 0.006(4) -0.003(4)
C8A 0.042(5) 0.035(5) 0.021(4) 0.000(4) 0.001(4) -0.001(4)
C9A 0.041(5) 0.035(5) 0.031(5) 0.007(4) -0.006(4) 0.006(4)
C10A 0.046(5) 0.030(4) 0.031(5) 0.006(4) 0.007(4) -0.001(4)
C11A 0.039(5) 0.036(5) 0.022(4) 0.000(4) 0.006(3) -0.003(4)
C12A 0.032(5) 0.031(4) 0.022(4) -0.004(3) 0.001(3) -0.006(4)
C13A 0.039(5) 0.033(5) 0.022(4) -0.001(4) 0.002(4) 0.008(4)
C14A 0.033(5) 0.025(4) 0.029(4) 0.007(3) 0.000(4) 0.000(3)
C15A 0.028(4) 0.033(4) 0.019(4) 0.006(3) 0.000(3) 0.002(3)
C16A 0.027(4) 0.026(4) 0.021(4) -0.002(3) -0.002(3) 0.002(3)
C17A 0.026(4) 0.035(5) 0.028(4) 0.002(4) -0.005(3) 0.003(4)
C18A 0.033(5) 0.030(4) 0.018(4) -0.002(3) 0.005(3) 0.008(4)
C19A 0.043(5) 0.024(4) 0.034(5) 0.001(4) 0.001(4) 0.006(4)
C20A 0.045(5) 0.028(4) 0.034(5) -0.003(4) -0.008(4) -0.006(4)
C21A 0.028(4) 0.016(4) 0.027(4) 0.001(3) 0.004(3) 0.004(3)
C22A 0.022(4) 0.027(4) 0.022(4) -0.005(3) -0.005(3) 0.002(3)
C23A 0.037(5) 0.018(4) 0.021(4) -0.006(3) -0.001(3) 0.002(3)
C24A 0.040(5) 0.023(4) 0.030(4) -0.002(3) -0.003(4) 0.000(3)
C25A 0.035(5) 0.017(4) 0.033(4) 0.002(3) -0.003(4) 0.006(3)
C26A 0.033(4) 0.028(4) 0.026(4) 0.001(3) 0.008(3) 0.005(4)
C27A 0.033(5) 0.032(5) 0.027(4) -0.004(4) -0.001(4) 0.005(4)
C28A 0.047(5) 0.023(4) 0.037(4) -0.004(4) 0.004(4) -0.009(4)
C29A 0.146(12) 0.074(8) 0.049(7) 0.006(6) 0.029(7) 0.025(8)
C30A 0.028(4) 0.020(4) 0.022(4) -0.001(3) 0.003(3) 0.004(3)
C31A 0.033(4) 0.023(4) 0.029(4) -0.009(3) 0.004(3) -0.004(3)
C32A 0.042(5) 0.019(4) 0.035(5) 0.001(3) 0.002(4) 0.003(3)
C33A 0.042(5) 0.021(4) 0.026(4) -0.006(3) 0.004(4) 0.012(4)
C34A 0.035(5) 0.026(4) 0.030(4) -0.005(4) 0.000(4) -0.001(4)
C35A 0.040(5) 0.016(4) 0.030(4) -0.001(3) 0.006(4) 0.001(3)
Br1B 0.0527(6) 0.0568(7) 0.0566(6) -0.0185(5) 0.0073(4) -0.0144(5)
S1B 0.0402(13) 0.0382(12) 0.0295(11) 0.0009(10) 0.0002(9) 0.0034(11)
S2B 0.0645(16) 0.0326(13) 0.0487(15) 0.0040(11) -0.0062(12) 0.0021(12)
O1B 0.064(4) 0.031(3) 0.027(3) 0.001(2) 0.000(3) 0.017(3)
O2B 0.042(4) 0.055(4) 0.031(3) -0.008(3) 0.001(3) 0.006(3)
O3B 0.066(4) 0.043(4) 0.030(3) 0.001(3) -0.007(3) 0.003(3)
O4B 0.073(5) 0.044(4) 0.080(5) 0.016(4) 0.000(4) 0.022(4)
O5B 0.074(5) 0.045(4) 0.059(4) 0.013(3) 0.021(4) -0.007(3)
N1B 0.037(4) 0.032(4) 0.027(4) 0.003(3) -0.002(3) 0.003(3)
N2B 0.055(5) 0.041(4) 0.044(4) 0.017(4) 0.023(4) 0.015(4)
C1B 0.038(5) 0.030(4) 0.020(4) 0.001(3) -0.001(3) 0.008(4)
C2B 0.027(4) 0.035(5) 0.027(4) 0.009(4) 0.003(3) 0.007(4)
C3B 0.037(5) 0.032(5) 0.025(4) 0.001(4) 0.000(4) -0.005(4)
C4B 0.035(5) 0.038(5) 0.027(4) 0.002(4) 0.001(3) 0.003(4)
C5B 0.034(4) 0.039(5) 0.022(4) 0.009(4) -0.003(3) -0.002(4)
C6B 0.024(4) 0.030(4) 0.025(4) 0.004(4) -0.001(3) 0.002(4)
C7B 0.031(4) 0.037(5) 0.022(4) 0.007(4) 0.000(3) 0.007(4)
C8B 0.026(4) 0.050(6) 0.027(5) 0.014(4) 0.002(3) 0.007(4)
C9B 0.044(5) 0.032(5) 0.027(4) 0.010(4) 0.006(4) -0.009(4)
C10B 0.040(5) 0.038(5) 0.022(4) 0.005(4) 0.000(4) 0.005(4)
C11B 0.038(5) 0.042(5) 0.029(5) 0.000(4) -0.003(4) 0.005(4)
C12B 0.038(4) 0.044(5) 0.022(4) 0.008(4) 0.001(3) -0.003(4)
C13B 0.035(5) 0.050(6) 0.031(5) -0.006(4) -0.001(4) -0.006(4)
C14B 0.028(5) 0.035(5) 0.040(5) 0.004(4) 0.003(4) -0.003(4)
C15B 0.030(4) 0.026(4) 0.034(5) -0.005(4) 0.002(4) 0.002(3)
C16B 0.028(4) 0.047(5) 0.019(4) 0.002(4) 0.002(3) 0.004(4)
C17B 0.037(5) 0.040(5) 0.039(5) 0.011(4) 0.005(4) -0.003(4)
C18B 0.059(6) 0.028(4) 0.024(4) -0.006(4) 0.002(4) -0.002(4)
C19B 0.050(5) 0.041(5) 0.035(5) 0.008(4) -0.015(4) 0.002(5)
C20B 0.046(6) 0.054(6) 0.035(5) -0.003(4) 0.008(4) 0.018(5)
C21B 0.036(5) 0.034(5) 0.026(4) 0.004(4) 0.004(4) 0.003(4)
C22B 0.043(5) 0.028(5) 0.025(4) 0.001(3) -0.001(4) 0.002(4)
C23B 0.038(5) 0.036(5) 0.030(5) 0.000(4) -0.001(4) 0.008(4)
C24B 0.054(6) 0.036(5) 0.029(5) -0.003(4) -0.001(4) 0.008(4)
C25B 0.046(5) 0.026(4) 0.037(5) 0.007(4) 0.000(4) 0.002(4)
C26B 0.036(5) 0.034(5) 0.035(5) 0.006(4) 0.002(4) 0.006(4)
C27B 0.036(5) 0.047(5) 0.035(5) 0.007(4) 0.005(4) -0.006(4)
C28B 0.055(6) 0.046(6) 0.054(6) -0.001(5) -0.006(5) 0.021(5)
C29B 0.141(13) 0.077(9) 0.085(9) -0.027(8) -0.049(9) 0.003(9)
C30B 0.058(6) 0.031(5) 0.032(5) -0.016(4) -0.006(4) 0.009(4)
C31B 0.034(5) 0.037(5) 0.043(5) -0.003(4) -0.011(4) 0.001(4)
C32B 0.061(6) 0.031(5) 0.028(5) 0.000(4) 0.000(4) -0.004(4)
C33B 0.051(6) 0.028(5) 0.049(6) -0.014(4) 0.005(5) 0.000(4)
C34B 0.030(5) 0.044(6) 0.056(6) -0.010(5) -0.008(4) 0.001(4)
C35B 0.031(5) 0.055(6) 0.047(6) 0.006(5) -0.017(4) 0.013(4)

loop_
_atom_type_symbol
_atom_type_description
_atom_type_scat_dispersion_real
_atom_type_scat_dispersion_imag
_atom_type_scat_source
C C 0.0033 0.0016 'International Tables Vol C Tables 4.2.6.8 and 6.1.1.4'
H H 0.0000 0.0000 'International Tables Vol C Tables 4.2.6.8 and 6.1.1.4'
N N 0.0061 0.0033 'International Tables Vol C Tables 4.2.6.8 and 6.1.1.4'
O O 0.0106 0.0060 'International Tables Vol C Tables 4.2.6.8 and 6.1.1.4'
S S 0.1246 0.1234 'International Tables Vol C Tables 4.2.6.8 and 6.1.1.4'
Br Br -0.2901 2.4595 'International Tables Vol C Tables 4.2.6.8 and 6.1.1.4'

loop_
_geom_angle_atom_site_label_1
_geom_angle_atom_site_label_2
_geom_angle_atom_site_label_3
_geom_angle
O2A S1A O3A 119.4(3)
O2A S1A N1A 108.3(3)
O3A S1A N1A 107.1(3)
O2A S1A C30A 106.6(3)
O3A S1A C30A 108.8(3)
N1A S1A C30A 105.8(3)
O4A S2A O5A 122.0(5)
O4A S2A N2A 108.7(4)
O5A S2A N2A 106.9(5)
O4A S2A C29A 105.5(6)
O5A S2A C29A 105.7(6)
N2A S2A C29A 107.2(5)
C23A O1A C1A 110.5(5)
C22A N1A C26A 109.6(5)
C22A N1A S1A 116.2(4)
C26A N1A S1A 113.0(5)
C10A N2A S2A 119.2(6)
C10A N2A H2A 120.4
S2A N2A H2A 120.4
O1A C1A C18A 107.5(6)
O1A C1A C2A 104.2(6)
C18A C1A C2A 111.4(6)
O1A C1A C21A 103.1(5)
C18A C1A C21A 116.5(6)
C2A C1A C21A 112.8(6)
C1A C2A C3A 119.3(6)
C1A C2A H2A1 107.5
C3A C2A H2A1 107.5
C1A C2A H2A2 107.5
C3A C2A H2A2 107.5
H2A1 C2A H2A2 107.0
C4A C3A C2A 118.0(6)
C4A C3A C19A 108.3(6)
C2A C3A C19A 106.9(6)
C4A C3A H3A 107.7
C2A C3A H3A 107.7
C19A C3A H3A 107.7
C3A C4A C5A 113.4(6)
C3A C4A C16A 118.7(6)
C5A C4A C16A 105.2(6)
C3A C4A H4A 106.3
C5A C4A H4A 106.3
C16A C4A H4A 106.3
C6A C5A C4A 103.2(6)
C6A C5A H5A1 111.1
C4A C5A H5A1 111.1
C6A C5A H5A2 111.1
C4A C5A H5A2 111.1
H5A1 C5A H5A2 109.1
C5A C6A C15A 102.4(6)
C5A C6A C7A 119.8(6)
C15A C6A C7A 112.6(6)
C5A C6A H6A 107.1
C15A C6A H6A 107.1
C7A C6A H6A 107.1
C20A C7A C6A 112.1(6)
C20A C7A C8A 106.8(6)
C6A C7A C8A 111.1(6)
C20A C7A C12A 109.6(6)
C6A C7A C12A 108.1(6)
C8A C7A C12A 109.1(6)
C9A C8A C7A 115.8(7)
C9A C8A H8A1 108.3
C7A C8A H8A1 108.3
C9A C8A H8A2 108.3
C7A C8A H8A2 108.3
H8A1 C8A H8A2 107.4
C8A C9A C10A 109.7(6)
C8A C9A H9A1 109.7
C10A C9A H9A1 109.7
C8A C9A H9A2 109.7
C10A C9A H9A2 109.7
H9A1 C9A H9A2 108.2
N2A C10A C11A 111.6(7)
N2A C10A C9A 109.9(6)
C11A C10A C9A 110.4(6)
N2A C10A H10A 108.3
C11A C10A H10A 108.3
C9A C10A H10A 108.3
C10A C11A C12A 112.1(6)
C10A C11A H11A 109.2
C12A C11A H11A 109.2
C10A C11A H11B 109.2
C12A C11A H11B 109.2
H11A C11A H11B 107.9
C11A C12A C7A 113.0(6)
C11A C12A C13A 110.7(6)
C7A C12A C13A 112.1(6)
C11A C12A H12A 106.9
C7A C12A H12A 106.9
C13A C12A H12A 106.9
C14A C13A C12A 113.4(6)
C14A C13A H13A 108.9
C12A C13A H13A 108.9
C14A C13A H13B 108.9
C12A C13A H13B 108.9
H13A C13A H13B 107.7
C15A C14A C13A 110.1(6)
C15A C14A H14A 109.6
C13A C14A H14A 109.6
C15A C14A H14B 109.6
C13A C14A H14B 109.6
H14A C14A H14B 108.2
C14A C15A C6A 111.3(6)
C14A C15A C16A 116.6(6)
C6A C15A C16A 104.1(6)
C14A C15A H15A 108.2
C6A C15A H15A 108.2
C16A C15A H15A 108.2
C17A C16A C15A 114.6(6)
C17A C16A C4A 118.1(6)
C15A C16A C4A 104.4(5)
C17A C16A H16A 106.3
C15A C16A H16A 106.3
C4A C16A H16A 106.3
C18A C17A C16A 117.6(6)
C18A C17A H17C 107.9
C16A C17A H17C 107.9
C18A C17A H17D 107.9
C16A C17A H17D 107.9
H17C C17A H17D 107.2
C17A C18A C1A 116.2(6)
C17A C18A H18A 108.2
C1A C18A H18A 108.2
C17A C18A H18B 108.2
C1A C18A H18B 108.2
H18A C18A H18B 107.4
C3A C19A H19D 109.5
C3A C19A H19E 109.5
H19D C19A H19E 109.5
C3A C19A H19F 109.5
H19D C19A H19F 109.5
H19E C19A H19F 109.5
C7A C20A H20A 109.5
C7A C20A H20B 109.5
H20A C20A H20B 109.5
C7A C20A H20C 109.5
H20A C20A H20C 109.5
H20B C20A H20C 109.5
C22A C21A C1A 100.0(6)
C22A C21A C27A 112.3(6)
C1A C21A C27A 113.7(6)
C22A C21A H21A 110.1
C1A C21A H21A 110.1
C27A C21A H21A 110.1
N1A C22A C23A 110.8(6)
N1A C22A C21A 122.7(6)
C23A C22A C21A 101.2(6)
N1A C22A H22A 107.1
C23A C22A H22A 107.1
C21A C22A H22A 107.1
O1A C23A C24A 114.8(6)
O1A C23A C22A 103.7(6)
C24A C23A C22A 113.7(6)
O1A C23A H23A 108.1
C24A C23A H23A 108.1
C22A C23A H23A 108.1
C23A C24A C25A 106.3(6)
C23A C24A H24C 110.5
C25A C24A H24C 110.5
C23A C24A H24D 110.5
C25A C24A H24D 110.5
H24C C24A H24D 108.7
C26A C25A C28A 109.4(6)
C26A C25A C24A 110.3(6)
C28A C25A C24A 112.0(6)
C26A C25A H25A 108.3
C28A C25A H25A 108.3
C24A C25A H25A 108.3
N1A C26A C25A 114.0(6)
N1A C26A H26C 108.7
C25A C26A H26C 108.7
N1A C26A H26D 108.7
C25A C26A H26D 108.7
H26C C26A H26D 107.6
C21A C27A H27D 109.5
C21A C27A H27E 109.5
H27D C27A H27E 109.5
C21A C27A H27F 109.5
H27D C27A H27F 109.5
H27E C27A H27F 109.5
C25A C28A H28A 109.5
C25A C28A H28B 109.5
H28A C28A H28B 109.5
C25A C28A H28C 109.5
H28A C28A H28C 109.5
H28B C28A H28C 109.5
S2A C29A H29A 109.5
S2A C29A H29B 109.5
H29A C29A H29B 109.5
S2A C29A H29C 109.5
H29A C29A H29C 109.5
H29B C29A H29C 109.5
C31A C30A C35A 120.1(7)
C31A C30A S1A 119.3(6)
C35A C30A S1A 120.4(6)
C32A C31A C30A 120.4(7)
C32A C31A H31A 119.8
C30A C31A H31A 119.8
C33A C32A C31A 118.4(7)
C33A C32A H32A 120.8
C31A C32A H32A 120.8
C32A C33A C34A 121.5(7)
C32A C33A Br1A 118.2(6)
C34A C33A Br1A 120.2(6)
C33A C34A C35A 120.1(7)
C33A C34A H34A 120.0
C35A C34A H34A 120.0
C34A C35A C30A 119.3(7)
C34A C35A H35A 120.3
C30A C35A H35A 120.3
O2B S1B O3B 119.6(4)
O2B S1B N1B 107.3(3)
O3B S1B N1B 106.6(3)
O2B S1B C30B 106.7(4)
O3B S1B C30B 107.8(4)
N1B S1B C30B 108.4(3)
O5B S2B O4B 118.7(4)
O5B S2B N2B 110.8(4)
O4B S2B N2B 105.9(4)
O5B S2B C29B 109.3(6)
O4B S2B C29B 108.0(6)
N2B S2B C29B 102.9(6)
C23B O1B C1B 109.2(5)
C22B N1B C26B 110.6(6)
C22B N1B S1B 116.5(5)
C26B N1B S1B 112.1(5)
C10B N2B S2B 121.1(5)
C10B N2B H2B 119.5
S2B N2B H2B 119.5
O1B C1B C18B 106.4(6)
O1B C1B C2B 105.1(6)
C18B C1B C2B 111.6(6)
O1B C1B C21B 104.6(6)
C18B C1B C21B 115.5(6)
C2B C1B C21B 112.5(6)
C1B C2B C3B 117.2(6)
C1B C2B H2B3 108.0
C3B C2B H2B3 108.0
C1B C2B H2B4 108.0
C3B C2B H2B4 108.0
H2B3 C2B H2B4 107.2
C4B C3B C19B 109.0(6)
C4B C3B C2B 116.4(6)
C19B C3B C2B 109.7(7)
C4B C3B H3B 107.1
C19B C3B H3B 107.1
C2B C3B H3B 107.1
C3B C4B C5B 116.1(6)
C3B C4B C16B 118.0(6)
C5B C4B C16B 105.3(6)
C3B C4B H4B 105.4
C5B C4B H4B 105.4
C16B C4B H4B 105.4
C6B C5B C4B 102.0(5)
C6B C5B H5B1 111.4
C4B C5B H5B1 111.4
C6B C5B H5B2 111.4
C4B C5B H5B2 111.4
H5B1 C5B H5B2 109.2
C15B C6B C5B 103.7(6)
C15B C6B C7B 113.6(6)
C5B C6B C7B 119.6(6)
C15B C6B H6B 106.3
C5B C6B H6B 106.3
C7B C6B H6B 106.3
C20B C7B C6B 111.9(7)
C20B C7B C8B 108.1(6)
C6B C7B C8B 110.7(7)
C20B C7B C12B 111.8(7)
C6B C7B C12B 107.2(6)
C8B C7B C12B 107.1(6)
C9B C8B C7B 116.8(6)
C9B C8B H8B1 108.1
C7B C8B H8B1 108.1
C9B C8B H8B2 108.1
C7B C8B H8B2 108.1
H8B1 C8B H8B2 107.3
C8B C9B C10B 109.6(7)
C8B C9B H9B1 109.8
C10B C9B H9B1 109.8
C8B C9B H9B2 109.8
C10B C9B H9B2 109.8
H9B1 C9B H9B2 108.2
N2B C10B C11B 107.8(6)
N2B C10B C9B 113.0(7)
C11B C10B C9B 110.6(6)
N2B C10B H10B 108.5
C11B C10B H10B 108.5
C9B C10B H10B 108.5
C10B C11B C12B 112.9(7)
C10B C11B H11C 109.0
C12B C11B H11C 109.0
C10B C11B H11D 109.0
C12B C11B H11D 109.0
H11C C11B H11D 107.8
C11B C12B C7B 115.2(7)
C11B C12B C13B 111.4(6)
C7B C12B C13B 110.8(7)
C11B C12B H12B 106.3
C7B C12B H12B 106.3
C13B C12B H12B 106.3
C14B C13B C12B 112.6(7)
C14B C13B H13C 109.1
C12B C13B H13C 109.1
C14B C13B H13D 109.1
C12B C13B H13D 109.1
H13C C13B H13D 107.8
C15B C14B C13B 109.2(6)
C15B C14B H14C 109.8
C13B C14B H14C 109.8
C15B C14B H14D 109.8
C13B C14B H14D 109.8
H14C C14B H14D 108.3
C14B C15B C6B 112.1(6)
C14B C15B C16B 116.9(6)
C6B C15B C16B 104.1(6)
C14B C15B H15B 107.7
C6B C15B H15B 107.7
C16B C15B H15B 107.7
C17B C16B C15B 115.0(7)
C17B C16B C4B 117.4(6)
C15B C16B C4B 105.3(6)
C17B C16B H16B 106.1
C15B C16B H16B 106.1
C4B C16B H16B 106.1
C16B C17B C18B 117.5(7)
C16B C17B H17A 107.9
C18B C17B H17A 107.9
C16B C17B H17B 107.9
C18B C17B H17B 107.9
H17A C17B H17B 107.2
C1B C18B C17B 117.1(7)
C1B C18B H18C 108.0
C17B C18B H18C 108.0
C1B C18B H18D 108.0
C17B C18B H18D 108.0
H18C C18B H18D 107.3
C3B C19B H19A 109.5
C3B C19B H19B 109.5
H19A C19B H19B 109.5
C3B C19B H19C 109.5
H19A C19B H19C 109.5
H19B C19B H19C 109.5
C7B C20B H20D 109.5
C7B C20B H20E 109.5
H20D C20B H20E 109.5
C7B C20B H20F 109.5
H20D C20B H20F 109.5
H20E C20B H20F 109.5
C27B C21B C22B 112.8(7)
C27B C21B C1B 114.8(7)
C22B C21B C1B 98.6(6)
C27B C21B H21B 110.1
C22B C21B H21B 110.1
C1B C21B H21B 110.1
N1B C22B C23B 110.3(6)
N1B C22B C21B 121.3(6)
C23B C22B C21B 99.8(6)
N1B C22B H22B 108.2
C23B C22B H22B 108.2
C21B C22B H22B 108.2
O1B C23B C24B 114.5(6)
O1B C23B C22B 103.0(6)
C24B C23B C22B 112.6(7)
O1B C23B H23B 108.9
C24B C23B H23B 108.9
C22B C23B H23B 108.9
C23B C24B C25B 106.9(7)
C23B C24B H24A 110.3
C25B C24B H24A 110.3
C23B C24B H24B 110.3
C25B C24B H24B 110.3
H24A C24B H24B 108.6
C26B C25B C24B 110.7(7)
C26B C25B C28B 111.3(7)
C24B C25B C28B 112.0(7)
C26B C25B H25B 107.5
C24B C25B H25B 107.5
C28B C25B H25B 107.5
N1B C26B C25B 112.3(6)
N1B C26B H26A 109.1
C25B C26B H26A 109.1
N1B C26B H26B 109.1
C25B C26B H26B 109.1
H26A C26B H26B 107.9
C21B C27B H27A 109.5
C21B C27B H27B 109.5
H27A C27B H27B 109.5
C21B C27B H27C 109.5
H27A C27B H27C 109.5
H27B C27B H27C 109.5
C25B C28B H28D 109.5
C25B C28B H28E 109.5
H28D C28B H28E 109.5
C25B C28B H28F 109.5
H28D C28B H28F 109.5
H28E C28B H28F 109.5
S2B C29B H29D 109.5
S2B C29B H29E 109.5
H29D C29B H29E 109.5
S2B C29B H29F 109.5
H29D C29B H29F 109.5
H29E C29B H29F 109.5
C35B C30B C31B 121.3(9)
C35B C30B S1B 119.3(7)
C31B C30B S1B 119.5(7)
C32B C31B C30B 118.7(8)
C32B C31B H31B 120.6
C30B C31B H31B 120.6
C31B C32B C33B 120.0(8)
C31B C32B H32B 120.0
C33B C32B H32B 120.0
C34B C33B C32B 121.1(8)
C34B C33B Br1B 119.6(7)
C32B C33B Br1B 119.3(7)
C33B C34B C35B 119.8(8)
C33B C34B H34B 120.1
C35B C34B H34B 120.1
C34B C35B C30B 119.1(8)
C34B C35B H35B 120.5
C30B C35B H35B 120.5
H1S O1S H2S 134.6
C2S C1S H1SA 109.5
C2S C1S H1SB 109.5
H1SA C1S H1SB 109.5
C2S C1S H1SC 109.5
H1SA C1S H1SC 109.5
H1SB C1S H1SC 109.5
C6S C2S C3S 106.0(14)
C6S C2S C1S 98(2)
C3S C2S C1S 101.5(14)
C6S C2S H2SA 116.3
C3S C2S H2SA 116.3
C1S C2S H2SA 116.3
C2S C3S C4S 112.2(14)
C2S C3S H3SA 109.2
C4S C3S H3SA 109.2
C2S C3S H3SB 109.2
C4S C3S H3SB 109.2
H3SA C3S H3SB 107.9
C5S C4S C3S 98.5(13)
C5S C4S H4SA 112.1
C3S C4S H4SA 112.1
C5S C4S H4SB 112.1
C3S C4S H4SB 112.1
H4SA C4S H4SB 109.7
C4S C5S H5SA 109.5
C4S C5S H5SB 109.5
H5SA C5S H5SB 109.5
C4S C5S H5SC 109.5
H5SA C5S H5SC 109.5
H5SB C5S H5SC 109.5
C2S C6S H6SA 109.5
C2S C6S H6SB 109.5
H6SA C6S H6SB 109.5
C2S C6S H6SC 109.5
H6SA C6S H6SC 109.5
H6SB C6S H6SC 109.5

loop_
_geom_bond_atom_site_label_1
_geom_bond_atom_site_label_2
_geom_bond_distance
Br1A C33A 1.881(8)
S1A O2A 1.434(5)
S1A O3A 1.437(5)
S1A N1A 1.646(6)
S1A C30A 1.765(7)
S2A O4A 1.425(8)
S2A O5A 1.434(9)
S2A N2A 1.622(7)
S2A C29A 1.756(14)
O1A C23A 1.426(8)
O1A C1A 1.483(8)
N1A C22A 1.481(9)
N1A C26A 1.494(9)
N2A C10A 1.485(10)
N2A H2A 0.8800
C1A C18A 1.527(10)
C1A C2A 1.542(10)
C1A C21A 1.553(10)
C2A C3A 1.557(10)
C2A H2A1 0.9900
C2A H2A2 0.9900
C3A C4A 1.528(11)
C3A C19A 1.568(11)
C3A H3A 1.0000
C4A C5A 1.550(10)
C4A C16A 1.567(10)
C4A H4A 1.0000
C5A C6A 1.516(10)
C5A H5A1 0.9900
C5A H5A2 0.9900
C6A C15A 1.518(10)
C6A C7A 1.530(10)
C6A H6A 1.0000
C7A C20A 1.530(10)
C7A C8A 1.554(11)
C7A C12A 1.558(10)
C8A C9A 1.485(11)
C8A H8A1 0.9900
C8A H8A2 0.9900
C9A C10A 1.539(11)
C9A H9A1 0.9900
C9A H9A2 0.9900
C10A C11A 1.508(11)
C10A H10A 1.0000
C11A C12A 1.520(10)
C11A H11A 0.9900
C11A H11B 0.9900
C12A C13A 1.552(10)
C12A H12A 1.0000
C13A C14A 1.538(10)
C13A H13A 0.9900
C13A H13B 0.9900
C14A C15A 1.513(10)
C14A H14A 0.9900
C14A H14B 0.9900
C15A C16A 1.565(10)
C15A H15A 1.0000
C16A C17A 1.532(10)
C16A H16A 1.0000
C17A C18A 1.505(10)
C17A H17C 0.9900
C17A H17D 0.9900
C18A H18A 0.9900
C18A H18B 0.9900
C19A H19D 0.9800
C19A H19E 0.9800
C19A H19F 0.9800
C20A H20A 0.9800
C20A H20B 0.9800
C20A H20C 0.9800
C21A C22A 1.532(10)
C21A C27A 1.566(10)
C21A H21A 1.0000
C22A C23A 1.506(10)
C22A H22A 1.0000
C23A C24A 1.477(10)
C23A H23A 1.0000
C24A C25A 1.549(10)
C24A H24C 0.9900
C24A H24D 0.9900
C25A C26A 1.524(10)
C25A C28A 1.515(10)
C25A H25A 1.0000
C26A H26C 0.9900
C26A H26D 0.9900
C27A H27D 0.9800
C27A H27E 0.9800
C27A H27F 0.9800
C28A H28A 0.9800
C28A H28B 0.9800
C28A H28C 0.9800
C29A H29A 0.9800
C29A H29B 0.9800
C29A H29C 0.9800
C30A C31A 1.393(10)
C30A C35A 1.387(10)
C31A C32A 1.391(10)
C31A H31A 0.9500
C32A C33A 1.371(11)
C32A H32A 0.9500
C33A C34A 1.387(11)
C34A C35A 1.373(10)
C34A H34A 0.9500
C35A H35A 0.9500
Br1B C33B 1.882(9)
S1B O2B 1.419(6)
S1B O3B 1.443(6)
S1B N1B 1.661(7)
S1B C30B 1.777(9)
S2B O5B 1.426(7)
S2B O4B 1.442(7)
S2B N2B 1.624(7)
S2B C29B 1.729(11)
O1B C23B 1.429(9)
O1B C1B 1.456(9)
N1B C22B 1.480(9)
N1B C26B 1.489(9)
N2B C10B 1.471(10)
N2B H2B 0.8800
C1B C18B 1.501(11)
C1B C2B 1.515(11)
C1B C21B 1.592(10)
C2B C3B 1.558(11)
C2B H2B3 0.9900
C2B H2B4 0.9900
C3B C4B 1.508(10)
C3B C19B 1.565(11)
C3B H3B 1.0000
C4B C5B 1.570(10)
C4B C16B 1.570(11)
C4B H4B 1.0000
C5B C6B 1.529(9)
C5B H5B1 0.9900
C5B H5B2 0.9900
C6B C15B 1.513(11)
C6B C7B 1.545(9)
C6B H6B 1.0000
C7B C20B 1.532(11)
C7B C8B 1.558(11)
C7B C12B 1.549(10)
C8B C9B 1.519(11)
C8B H8B1 0.9900
C8B H8B2 0.9900
C9B C10B 1.531(11)
C9B H9B1 0.9900
C9B H9B2 0.9900
C10B C11B 1.499(11)
C10B H10B 1.0000
C11B C12B 1.528(12)
C11B H11C 0.9900
C11B H11D 0.9900
C12B C13B 1.565(11)
C12B H12B 1.0000
C13B C14B 1.551(11)
C13B H13C 0.9900
C13B H13D 0.9900
C14B C15B 1.509(10)
C14B H14C 0.9900
C14B H14D 0.9900
C15B C16B 1.545(10)
C15B H15B 1.0000
C16B C17B 1.533(11)
C16B H16B 1.0000
C17B C18B 1.541(11)
C17B H17A 0.9900
C17B H17B 0.9900
C18B H18C 0.9900
C18B H18D 0.9900
C19B H19A 0.9800
C19B H19B 0.9800
C19B H19C 0.9800
C20B H20D 0.9800
C20B H20E 0.9800
C20B H20F 0.9800
C21B C27B 1.523(10)
C21B C22B 1.532(10)
C21B H21B 1.0000
C22B C23B 1.520(10)
C22B H22B 1.0000
C23B C24B 1.494(11)
C23B H23B 1.0000
C24B C25B 1.529(10)
C24B H24A 0.9900
C24B H24B 0.9900
C25B C26B 1.514(11)
C25B C28B 1.545(11)
C25B H25B 1.0000
C26B H26A 0.9900
C26B H26B 0.9900
C27B H27A 0.9800
C27B H27B 0.9800
C27B H27C 0.9800
C28B H28D 0.9800
C28B H28E 0.9800
C28B H28F 0.9800
C29B H29D 0.9800
C29B H29E 0.9800
C29B H29F 0.9800
C30B C35B 1.398(11)
C30B C31B 1.392(12)
C31B C32B 1.386(11)
C31B H31B 0.9500
C32B C33B 1.390(12)
C32B H32B 0.9500
C33B C34B 1.379(12)
C34B C35B 1.385(12)
C34B H34B 0.9500
C35B H35B 0.9500
O1S H1S 1.0550
O1S H2S 0.7696
C1S C2S 1.639(18)
C1S H1SA 0.9800
C1S H1SB 0.9800
C1S H1SC 0.9800
C2S C6S 1.554(17)
C2S C3S 1.549(17)
C2S H2SA 1.0000
C3S C4S 1.571(17)
C3S H3SA 0.9900
C3S H3SB 0.9900
C4S C5S 1.636(17)
C4S H4SA 0.9900
C4S H4SB 0.9900
C5S H5SA 0.9800
C5S H5SB 0.9800
C5S H5SC 0.9800
C6S H6SA 0.9800
C6S H6SB 0.9800
C6S H6SC 0.9800

loop_
_geom_hbond_atom_site_label_D
_geom_hbond_atom_site_label_H
_geom_hbond_atom_site_label_A
_geom_hbond_distance_DH
_geom_hbond_distance_HA
_geom_hbond_distance_DA
_geom_hbond_angle_DHA
_geom_hbond_site_symmetry_A
N2A H2A O4B 0.88 2.29 3.010(9) 139.5 1_565

loop_
_geom_torsion_atom_site_label_1
_geom_torsion_atom_site_label_2
_geom_torsion_atom_site_label_3
_geom_torsion_atom_site_label_4
_geom_torsion
O2A S1A N1A C22A -64.0(6)
O3A S1A N1A C22A 166.0(5)
C30A S1A N1A C22A 50.0(6)
O2A S1A N1A C26A 168.1(5)
O3A S1A N1A C26A 38.1(5)
C30A S1A N1A C26A -77.9(5)
O4A S2A N2A C10A -43.7(9)
O5A S2A N2A C10A -177.1(7)
C29A S2A N2A C10A 69.9(8)
C23A O1A C1A C18A 130.9(6)
C23A O1A C1A C2A -110.8(6)
C23A O1A C1A C21A 7.2(7)
O1A C1A C2A C3A -176.1(6)
C18A C1A C2A C3A -60.5(9)
C21A C1A C2A C3A 72.8(8)
C1A C2A C3A C4A 76.5(9)
C1A C2A C3A C19A -161.2(6)
C2A C3A C4A C5A 64.0(9)
C19A C3A C4A C5A -57.6(9)
C2A C3A C4A C16A -60.1(9)
C19A C3A C4A C16A 178.3(6)
C3A C4A C5A C6A -161.0(6)
C16A C4A C5A C6A -29.8(8)
C4A C5A C6A C15A 44.9(7)
C4A C5A C6A C7A 170.3(6)
C5A C6A C7A C20A -57.4(9)
C15A C6A C7A C20A 63.1(8)
C5A C6A C7A C8A 62.0(8)
C15A C6A C7A C8A -177.6(6)
C5A C6A C7A C12A -178.3(6)
C15A C6A C7A C12A -57.9(8)
C20A C7A C8A C9A -168.5(7)
C6A C7A C8A C9A 69.0(8)
C12A C7A C8A C9A -50.1(9)
C7A C8A C9A C10A 55.5(9)
S2A N2A C10A C11A 98.1(7)
S2A N2A C10A C9A -139.1(6)
C8A C9A C10A N2A 178.6(6)
C8A C9A C10A C11A -57.9(9)
N2A C10A C11A C12A -179.1(6)
C9A C10A C11A C12A 58.3(9)
C10A C11A C12A C7A -54.3(8)
C10A C11A C12A C13A 179.0(6)
C20A C7A C12A C11A 164.2(6)
C6A C7A C12A C11A -73.3(7)
C8A C7A C12A C11A 47.6(8)
C20A C7A C12A C13A -69.8(8)
C6A C7A C12A C13A 52.7(8)
C8A C7A C12A C13A 173.6(6)
C11A C12A C13A C14A 75.5(8)
C7A C12A C13A C14A -51.7(9)
C12A C13A C14A C15A 52.0(9)
C13A C14A C15A C6A -55.7(8)
C13A C14A C15A C16A -174.9(6)
C5A C6A C15A C14A -168.9(6)
C7A C6A C15A C14A 61.1(8)
C5A C6A C15A C16A -42.5(7)
C7A C6A C15A C16A -172.4(6)
C14A C15A C16A C17A -82.8(8)
C6A C15A C16A C17A 154.2(6)
C14A C15A C16A C4A 146.4(6)
C6A C15A C16A C4A 23.4(7)
C3A C4A C16A C17A 3.4(10)
C5A C4A C16A C17A -124.7(7)
C3A C4A C16A C15A 132.0(7)
C5A C4A C16A C15A 3.9(7)
C15A C16A C17A C18A -62.8(9)
C4A C16A C17A C18A 60.9(9)
C16A C17A C18A C1A -86.2(8)
O1A C1A C18A C17A 179.0(6)
C2A C1A C18A C17A 65.4(8)
C21A C1A C18A C17A -65.9(8)
O1A C1A C21A C22A -32.1(7)
C18A C1A C21A C22A -149.6(6)
C2A C1A C21A C22A 79.6(7)
O1A C1A C21A C27A 87.7(7)
C18A C1A C21A C27A -29.8(9)
C2A C1A C21A C27A -160.5(6)
C26A N1A C22A C23A -54.0(7)
S1A N1A C22A C23A 176.5(5)
C26A N1A C22A C21A -173.3(6)
S1A N1A C22A C21A 57.1(8)
C1A C21A C22A N1A 168.9(6)
C27A C21A C22A N1A 47.9(9)
C1A C21A C22A C23A 45.0(6)
C27A C21A C22A C23A -75.9(7)
C1A O1A C23A C24A 146.2(6)
C1A O1A C23A C22A 21.6(7)
N1A C22A C23A O1A -173.4(5)
C21A C22A C23A O1A -41.8(7)
N1A C22A C23A C24A 61.2(8)
C21A C22A C23A C24A -167.1(6)
O1A C23A C24A C25A -179.2(6)
C22A C23A C24A C25A -60.0(8)
C23A C24A C25A C26A 55.4(8)
C23A C24A C25A C28A 177.6(6)
C22A N1A C26A C25A 53.5(8)
S1A N1A C26A C25A -175.2(5)
C28A C25A C26A N1A -178.9(6)
C24A C25A C26A N1A -55.2(8)
O2A S1A C30A C31A 17.7(7)
O3A S1A C30A C31A 147.7(6)
N1A S1A C30A C31A -97.5(6)
O2A S1A C30A C35A -166.7(6)
O3A S1A C30A C35A -36.7(7)
N1A S1A C30A C35A 78.1(6)
C35A C30A C31A C32A -3.7(11)
S1A C30A C31A C32A 171.8(6)
C30A C31A C32A C33A -0.8(11)
C31A C32A C33A C34A 4.5(11)
C31A C32A C33A Br1A -172.3(5)
C32A C33A C34A C35A -3.7(11)
Br1A C33A C34A C35A 173.0(6)
C33A C34A C35A C30A -0.9(11)
C31A C30A C35A C34A 4.6(11)
S1A C30A C35A C34A -171.0(6)
O2B S1B N1B C22B -55.2(6)
O3B S1B N1B C22B 175.5(6)
C30B S1B N1B C22B 59.7(6)
O2B S1B N1B C26B 175.9(5)
O3B S1B N1B C26B 46.6(6)
C30B S1B N1B C26B -69.2(6)
O5B S2B N2B C10B -20.0(8)
O4B S2B N2B C10B -150.0(7)
C29B S2B N2B C10B 96.7(8)
C23B O1B C1B C18B 122.5(7)
C23B O1B C1B C2B -118.9(6)
C23B O1B C1B C21B -0.3(8)
O1B C1B C2B C3B -178.2(6)
C18B C1B C2B C3B -63.2(8)
C21B C1B C2B C3B 68.6(8)
C1B C2B C3B C4B 82.7(8)
C1B C2B C3B C19B -153.0(6)
C19B C3B C4B C5B -63.3(9)
C2B C3B C4B C5B 61.4(9)
C19B C3B C4B C16B 170.3(6)
C2B C3B C4B C16B -65.0(9)
C3B C4B C5B C6B -160.1(7)
C16B C4B C5B C6B -27.6(8)
C4B C5B C6B C15B 43.2(8)
C4B C5B C6B C7B 170.9(7)
C15B C6B C7B C20B 65.1(8)
C5B C6B C7B C20B -57.9(10)
C15B C6B C7B C8B -174.3(6)
C5B C6B C7B C8B 62.6(9)
C15B C6B C7B C12B -57.8(9)
C5B C6B C7B C12B 179.2(7)
C20B C7B C8B C9B -170.3(7)
C6B C7B C8B C9B 66.9(8)
C12B C7B C8B C9B -49.7(9)
C7B C8B C9B C10B 55.8(9)
S2B N2B C10B C11B 173.1(6)
S2B N2B C10B C9B -64.4(8)
C8B C9B C10B N2B -177.2(6)
C8B C9B C10B C11B -56.3(8)
N2B C10B C11B C12B -179.9(6)
C9B C10B C11B C12B 56.2(9)
C10B C11B C12B C7B -53.3(9)
C10B C11B C12B C13B 179.5(7)
C20B C7B C12B C11B 164.9(6)
C6B C7B C12B C11B -72.1(8)
C8B C7B C12B C11B 46.7(8)
C20B C7B C12B C13B -67.5(8)
C6B C7B C12B C13B 55.5(9)
C8B C7B C12B C13B 174.3(6)
C11B C12B C13B C14B 73.1(8)
C7B C12B C13B C14B -56.5(9)
C12B C13B C14B C15B 54.2(9)
C13B C14B C15B C6B -54.5(9)
C13B C14B C15B C16B -174.6(7)
C5B C6B C15B C14B -169.6(6)
C7B C6B C15B C14B 59.0(8)
C5B C6B C15B C16B -42.2(7)
C7B C6B C15B C16B -173.7(6)
C14B C15B C16B C17B -80.9(9)
C6B C15B C16B C17B 154.7(6)
C14B C15B C16B C4B 148.2(7)
C6B C15B C16B C4B 23.9(8)
C3B C4B C16B C17B 4.6(10)
C5B C4B C16B C17B -126.9(7)
C3B C4B C16B C15B 134.0(7)
C5B C4B C16B C15B 2.6(8)
C15B C16B C17B C18B -65.4(9)
C4B C16B C17B C18B 59.3(10)
O1B C1B C18B C17B 178.8(6)
C2B C1B C18B C17B 64.6(9)
C21B C1B C18B C17B -65.6(9)
C16B C17B C18B C1B -83.5(9)
O1B C1B C21B C27B 91.3(7)
C18B C1B C21B C27B -25.4(10)
C2B C1B C21B C27B -155.1(7)
O1B C1B C21B C22B -28.8(7)
C18B C1B C21B C22B -145.5(7)
C2B C1B C21B C22B 84.8(7)
C26B N1B C22B C23B -54.9(8)
S1B N1B C22B C23B 175.5(5)
C26B N1B C22B C21B -170.8(7)
S1B N1B C22B C21B 59.6(9)
C27B C21B C22B N1B 45.0(10)
C1B C21B C22B N1B 166.6(7)
C27B C21B C22B C23B -76.1(8)
C1B C21B C22B C23B 45.5(7)
C1B O1B C23B C24B 152.5(7)
C1B O1B C23B C22B 30.0(8)
N1B C22B C23B O1B -176.9(6)
C21B C22B C23B O1B -48.1(7)
N1B C22B C23B C24B 59.3(9)
C21B C22B C23B C24B -171.9(7)
O1B C23B C24B C25B -176.2(7)
C22B C23B C24B C25B -59.1(9)
C23B C24B C25B C26B 57.1(9)
C23B C24B C25B C28B -178.0(7)
C22B N1B C26B C25B 55.3(8)
S1B N1B C26B C25B -172.7(5)
C24B C25B C26B N1B -57.1(9)
C28B C25B C26B N1B 177.6(7)
O2B S1B C30B C35B -139.0(7)
O3B S1B C30B C35B -9.3(8)
N1B S1B C30B C35B 105.7(7)
O2B S1B C30B C31B 39.8(7)
O3B S1B C30B C31B 169.5(7)
N1B S1B C30B C31B -75.5(7)
C35B C30B C31B C32B -3.6(12)
S1B C30B C31B C32B 177.6(6)
C30B C31B C32B C33B 3.2(12)
C31B C32B C33B C34B -0.2(13)
C31B C32B C33B Br1B -179.3(6)
C32B C33B C34B C35B -2.5(13)
Br1B C33B C34B C35B 176.6(7)
C33B C34B C35B C30B 2.1(13)
C31B C30B C35B C34B 0.9(13)
S1B C30B C35B C34B 179.7(7)
C6S C2S C3S C4S 33(3)
C1S C2S C3S C4S 135(2)
C2S C3S C4S C5S 180(2)
